data_7056626
loop_
_publ_author_name
'Gupta, Anoop Kumar'
'Tomar, Kapil'
'Bharadwaj, Parimal K.'

_publ_section_title
;
 Structural Diversity of Zn(II) Based Coordination Polymers Constructed
 from a Flexible Carboxylate Linker and Pyridyl Co-linkers : Fluorescence
 Sensing of Nitro-aromatics
;
_journal_name_full 'New J. Chem.'
_journal_paper_doi 10.1039/C7NJ02651J
_journal_year 2017
_chemical_formula_moiety 'C64 H36 O30 Zn5, C12 H14 N2, 5(H2 O), 2(O)'
_chemical_formula_sum 'C76 H60 N2 O37 Zn5'
_chemical_formula_weight 1920.21
_space_group_crystal_system triclinic
_space_group_IT_number 2
_space_group_name_Hall '-P 1'
_space_group_name_H-M_alt 'P -1'
_symmetry_space_group_name_Hall '-P 1'
_symmetry_space_group_name_H-M 'P -1'
_atom_sites_solution_hydrogens mixed
_atom_sites_solution_primary dual
_audit_creation_date 2017-09-10
_audit_creation_method
;
Olex2 1.2
(compiled 2017.08.10 svn.r3458 for OlexSys, GUI svn.r5381)
;
_audit_update_record
;
2017-09-13 deposited with the CCDC.
2017-09-26 downloaded from the CCDC.
;
_cell_angle_alpha 91.109(2)
_cell_angle_beta 96.935(2)
_cell_angle_gamma 105.482(2)
_cell_formula_units_Z 1
_cell_length_a 10.2889(7)
_cell_length_b 11.9148(8)
_cell_length_c 15.1141(11)
_cell_measurement_reflns_used 99
_cell_measurement_temperature 100(2)
_cell_measurement_theta_max 28.361
_cell_measurement_theta_min 2.622
_cell_volume 1770.0(2)
_computing_cell_refinement 'SAINT v8.34A (Bruker, 2013)'
_computing_data_reduction 'SAINT v8.34A (Bruker, 2013)'
_computing_molecular_graphics 'Olex2 (Dolomanov et al., 2009)'
_computing_publication_material 'Olex2 (Dolomanov et al., 2009)'
_computing_structure_refinement 'XL (Sheldrick, 2008)'
_computing_structure_solution 'ShelXT (Sheldrick, 2015)'
_diffrn_ambient_temperature 100(2)
_diffrn_measured_fraction_theta_full 0.998
_diffrn_measured_fraction_theta_max 0.998
_diffrn_measurement_device_type 'Bruker APEX-II CCD'
_diffrn_measurement_method '\f and \w scans'
_diffrn_radiation_type MoK\a
_diffrn_radiation_wavelength 0.71073
_diffrn_reflns_av_R_equivalents 0.0486
_diffrn_reflns_av_unetI/netI 0.0607
_diffrn_reflns_Laue_measured_fraction_full 0.998
_diffrn_reflns_Laue_measured_fraction_max 0.998
_diffrn_reflns_limit_h_max 13
_diffrn_reflns_limit_h_min -13
_diffrn_reflns_limit_k_max 15
_diffrn_reflns_limit_k_min -15
_diffrn_reflns_limit_l_max 20
_diffrn_reflns_limit_l_min -20
_diffrn_reflns_number 27341
_diffrn_reflns_point_group_measured_fraction_full 0.998
_diffrn_reflns_point_group_measured_fraction_max 0.998
_diffrn_reflns_theta_full 25.242
_diffrn_reflns_theta_max 28.361
_diffrn_reflns_theta_min 2.622
_exptl_absorpt_coefficient_mu 1.777
_exptl_absorpt_correction_T_max 0.753
_exptl_absorpt_correction_T_min 0.659
_exptl_absorpt_correction_type empirical
_exptl_absorpt_process_details 'SADABS-2014/4 (Bruker,2014/4)'
_exptl_crystal_colour Colorless
_exptl_crystal_density_diffrn 1.801
_exptl_crystal_description Block
_exptl_crystal_F_000 976
_exptl_crystal_size_max 0.25
_exptl_crystal_size_mid 0.20
_exptl_crystal_size_min 0.16
_refine_diff_density_max 1.412
_refine_diff_density_min -0.883
_refine_diff_density_rms 0.115
_refine_ls_extinction_method none
_refine_ls_goodness_of_fit_ref 1.026
_refine_ls_hydrogen_treatment mixed
_refine_ls_matrix_type full
_refine_ls_number_parameters 585
_refine_ls_number_reflns 8828
_refine_ls_number_restraints 151
_refine_ls_restrained_S_all 1.018
_refine_ls_R_factor_all 0.0670
_refine_ls_R_factor_gt 0.0441
_refine_ls_shift/su_max 0.000
_refine_ls_shift/su_mean 0.000
_refine_ls_structure_factor_coef Fsqd
_refine_ls_weighting_details 'w=1/[\s^2^(Fo^2^)+(0.0440P)^2^+3.7240P] where P=(Fo^2^+2Fc^2^)/3'
_refine_ls_weighting_scheme calc
_refine_ls_wR_factor_gt 0.0990
_refine_ls_wR_factor_ref 0.1085
_reflns_Friedel_coverage 0.000
_reflns_number_gt 6780
_reflns_number_total 8828
_reflns_threshold_expression 'I > 2\s(I)'
_cod_data_source_file c7nj02651j2.cif
_cod_data_source_block CP-5
_cod_database_code 7056626
_shelx_shelxl_version_number 2016/4
_shelx_space_group_comment
;
The symmetry employed for this shelxl refinement is uniquely defined
by the following loop, which should always be used as a source of
symmetry information in preference to the above space-group names.
They are only intended as comments.
;
_shelx_estimated_absorpt_t_max 0.7685
_shelx_estimated_absorpt_t_min 0.6587
_olex2_refinement_description
;
1. Fixed Uiso
 At 1.2 times of:
  All C(H) groups, All C(H,H) groups
 At 1.5 times of:
  All O(H) groups, All O(H,H) groups
2. Restrained distances
 N1-H1
 1.03 with sigma of 0.02
3. Rigid bond restraints
 All non-hydrogen atoms
 with sigma for 1-2 distances of 0.01 and sigma for 1-3 distances of 0.01
4. Uiso/Uaniso restraints and constraints
C45: within 2A with sigma of 0.01 and sigma for terminal atoms of 0.02
Uanis(C45) \\sim Ueq: with sigma of 0.01 and sigma for terminal atoms of 0.02
5. Others
 Sof(O20)=1-FVAR(1)
 Sof(O21)=FVAR(1)
 Sof(C45)=Sof(H45)=1-FVAR(2)
 Sof(C44)=Sof(H44)=FVAR(2)
 Fixed Sof: O19(0.75) H19A(0.75) H19B(0.75) O18(0.75) H18A(0.75) H18B(0.75)
6.a Free rotating group:
 O19(H19A,H19B), O18(H18A,H18B), O16(H16A,H16B)
6.b Rotating group:
 O15(H15A)
6.c Secondary CH2 refined with riding coordinates:
 C23(H23A,H23B), C9(H9A,H9B), C37(H37A,H37B)
6.d Aromatic/amide H refined with riding coordinates:
 C29(H29), C5(H5), C21(H21), C3(H3), C27(H27), C20(H20), C25(H25), C18(H18),
 C7(H7), C19(H19), C34(H34), C32(H32), C15(H15), C33(H33), C35(H35), C44(H44),
 C45(H45)
;
_olex2_submission_special_instructions 'No special instructions were received'

loop_
_space_group_symop_operation_xyz
'x, y, z'
'-x, -y, -z'

loop_
_atom_site_label
_atom_site_type_symbol
_atom_site_fract_x
_atom_site_fract_y
_atom_site_fract_z
_atom_site_U_iso_or_equiv
_atom_site_adp_type
_atom_site_occupancy
_atom_site_site_symmetry_order
_atom_site_calc_flag
_atom_site_refinement_flags_posn
_atom_site_refinement_flags_adp
_atom_site_refinement_flags_occupancy
_atom_site_disorder_assembly
_atom_site_disorder_group
Zn2 Zn 0.000000 0.500000 0.500000 0.00864(11) Uani 1 2 d S TU P . .
Zn1 Zn 0.13188(4) 0.37184(3) 0.34210(2) 0.00902(9) Uani 1 1 d . U . . .
Zn3 Zn -0.00944(4) 0.10593(3) 0.04925(2) 0.00860(9) Uani 1 1 d . U . . .
O12 O 0.1352(2) -0.46453(18) 0.39584(14) 0.0107(4) Uani 1 1 d . U . . .
O1 O 0.1085(2) 0.39636(19) 0.55706(14) 0.0127(5) Uani 1 1 d . U . . .
O9 O 0.0748(2) 0.02400(19) 0.14686(15) 0.0137(5) Uani 1 1 d . U . . .
O6 O 0.9367(2) 0.29961(19) 0.29308(15) 0.0125(5) Uani 1 1 d . U . . .
O5 O 0.8660(2) 0.36796(19) 0.41236(14) 0.0120(5) Uani 1 1 d . U . . .
O15 O -0.0600(3) 0.2300(2) 0.11631(16) 0.0161(5) Uani 1 1 d . U . . .
H15A H -0.043608 0.222268 0.172355 0.024 Uiso 1 1 d GR . . . .
O8 O 0.8094(2) -0.0272(2) 0.04721(16) 0.0181(5) Uani 1 1 d . U . . .
O3 O 0.2371(2) 0.2893(2) 0.27447(15) 0.0141(5) Uani 1 1 d . U . . .
O2 O 0.1523(2) 0.28541(19) 0.44991(15) 0.0149(5) Uani 1 1 d . U . . .
O7 O 0.8165(2) -0.1895(2) -0.02461(16) 0.0182(5) Uani 1 1 d . U . . .
O11 O 0.1476(2) -0.47255(19) 0.25243(15) 0.0148(5) Uani 1 1 d . U . . .
O14 O 0.1724(2) -0.04882(19) 0.47438(14) 0.0131(5) Uani 1 1 d . U . . .
O10 O 0.0783(3) -0.1411(2) 0.07532(15) 0.0181(5) Uani 1 1 d . U . . .
O4 O 0.3957(2) 0.4206(2) 0.36179(16) 0.0188(5) Uani 1 1 d . U . . .
O13 O 0.4786(2) 0.0305(2) 0.14352(16) 0.0165(5) Uani 1 1 d . U . . .
N1 N 0.4716(3) 0.6501(3) 0.3518(2) 0.0259(7) Uani 1 1 d D U . . .
C8 C 0.8444(3) 0.3174(3) 0.3368(2) 0.0091(6) Uani 1 1 d . U . . .
C31 C 0.1420(3) -0.4153(3) 0.3212(2) 0.0102(6) Uani 1 1 d . U . . .
C28 C 0.1461(3) -0.2891(3) 0.3180(2) 0.0095(6) Uani 1 1 d . U . . .
C30 C 0.0933(3) -0.0762(3) 0.1445(2) 0.0106(6) Uani 1 1 d . U . . .
C4 C 0.6982(3) 0.2718(3) 0.2948(2) 0.0100(6) Uani 1 1 d . U . . .
C00P C 0.7553(3) -0.1296(3) 0.0152(2) 0.0114(6) Uani 1 1 d . U . . .
C29 C 0.1600(3) -0.2225(3) 0.3964(2) 0.0092(6) Uani 1 1 d . U . . .
H29 H 0.168847 -0.255623 0.451254 0.011 Uiso 1 1 calc R . . . .
C1 C 0.3602(3) 0.3333(3) 0.3081(2) 0.0121(6) Uani 1 1 d . U . . .
C16 C 0.1418(3) 0.3092(3) 0.5297(2) 0.0107(6) Uani 1 1 d . U . . .
C5 C 0.6617(3) 0.1774(3) 0.2332(2) 0.0122(6) Uani 1 1 d . U . . .
H5 H 0.728231 0.146237 0.214411 0.015 Uiso 1 1 calc R . . . .
C6 C 0.5252(3) 0.1289(3) 0.1993(2) 0.0122(6) Uani 1 1 d . U . . .
C24 C 0.1608(3) -0.1050(3) 0.3926(2) 0.0106(6) Uani 1 1 d . U . . .
C10 C 0.5259(3) -0.1298(3) 0.0663(2) 0.0131(6) Uani 1 1 d . U . . .
C21 C 0.1694(3) 0.0311(3) 0.6388(2) 0.0119(6) Uani 1 1 d . U . . .
H21 H 0.167609 -0.045363 0.623644 0.014 Uiso 1 1 calc R . . . .
C17 C 0.1679(3) 0.2245(3) 0.5969(2) 0.0101(6) Uani 1 1 d . U . . .
C26 C 0.1306(3) -0.1239(3) 0.2325(2) 0.0102(6) Uani 1 1 d . U . . .
C3 C 0.6007(3) 0.3225(3) 0.3198(2) 0.0121(6) Uani 1 1 d . U . . .
H3 H 0.625245 0.386115 0.360923 0.014 Uiso 1 1 calc R . . . .
C27 C 0.1320(3) -0.2400(3) 0.2357(2) 0.0101(6) Uani 1 1 d . U . . .
H27 H 0.123616 -0.284826 0.183151 0.012 Uiso 1 1 calc R . . . .
C20 C 0.1718(3) 0.0642(3) 0.7278(2) 0.0151(7) Uani 1 1 d . U . . .
H20 H 0.166180 0.008988 0.770855 0.018 Uiso 1 1 calc R . . . .
C23 C 0.1663(3) 0.0700(3) 0.4758(2) 0.0103(6) Uani 1 1 d . U . . .
H23A H 0.083167 0.075888 0.440689 0.012 Uiso 1 1 calc R . . . .
H23B H 0.243024 0.118647 0.450617 0.012 Uiso 1 1 calc R . . . .
C11 C 0.6083(3) -0.1868(3) 0.0249(2) 0.0161(7) Uani 1 1 d . U . . .
C9 C 0.5827(3) -0.0089(3) 0.1080(2) 0.0134(6) Uani 1 1 d . U . . .
H9A H 0.655402 -0.008192 0.155490 0.016 Uiso 1 1 calc R . . . .
H9B H 0.620492 0.043516 0.063640 0.016 Uiso 1 1 calc R . . . .
C25 C 0.1481(3) -0.0548(3) 0.3113(2) 0.0106(6) Uani 1 1 d . U . . .
H25 H 0.151099 0.023748 0.308986 0.013 Uiso 1 1 calc R . . . .
C22 C 0.1697(3) 0.1098(3) 0.5719(2) 0.0105(6) Uani 1 1 d . U . . .
C2 C 0.4653(3) 0.2771(3) 0.2827(2) 0.0111(6) Uani 1 1 d . U . . .
C37 C 0.5061(3) 0.9932(3) 0.4506(2) 0.0152(7) Uani 1 1 d . U . . .
H37A H 0.435796 1.020761 0.416407 0.018 Uiso 1 1 calc R . . . .
H37B H 0.593300 1.042812 0.439335 0.018 Uiso 1 1 calc R . . . .
C18 C 0.1788(3) 0.2576(3) 0.6872(2) 0.0134(6) Uani 1 1 d . U . . .
H18 H 0.183447 0.334309 0.703613 0.016 Uiso 1 1 calc R . . . .
C36 C 0.4943(3) 0.8710(3) 0.4171(2) 0.0141(6) Uani 1 1 d . U . . .
C7 C 0.4270(3) 0.1795(3) 0.2237(2) 0.0113(6) Uani 1 1 d . U . . .
H7 H 0.336053 0.148224 0.200747 0.014 Uiso 1 1 calc R . . . .
C19 C 0.1826(3) 0.1793(3) 0.7524(2) 0.0155(7) Uani 1 1 d . U . . .
H19 H 0.192387 0.203310 0.812317 0.019 Uiso 1 1 calc R . . . .
C34 C 0.4725(4) 0.6689(3) 0.4392(3) 0.0255(8) Uani 1 1 d . U . . .
H34 H 0.465284 0.607278 0.476853 0.031 Uiso 1 1 calc R . . . .
C32 C 0.4916(3) 0.8469(3) 0.3262(2) 0.0163(7) Uani 1 1 d . U . . .
H32 H 0.496967 0.906497 0.286741 0.020 Uiso 1 1 calc R . . . .
C15 C 0.3908(3) -0.1897(3) 0.0704(2) 0.0190(7) Uani 1 1 d . U . . .
H15 H 0.335690 -0.152562 0.097279 0.023 Uiso 1 1 calc R . . . .
C33 C 0.4810(4) 0.7357(3) 0.2947(3) 0.0219(8) Uani 1 1 d . U . . .
H33 H 0.480361 0.719778 0.234153 0.026 Uiso 1 1 calc R . . . .
C35 C 0.4841(3) 0.7786(3) 0.4734(2) 0.0201(7) Uani 1 1 d . U . . .
H35 H 0.485239 0.791636 0.534352 0.024 Uiso 1 1 calc R . . . .
C12 C 0.5537(4) -0.2996(4) -0.0109(4) 0.0436(13) Uani 1 1 d . U . . .
C14 C 0.3363(4) -0.3032(4) 0.0353(4) 0.0426(13) Uani 1 1 d . U . . .
O19 O 0.7390(7) -0.4245(5) -0.1142(4) 0.0704(16) Uani 0.75 1 d . U . . .
H19A H 0.753657 -0.351118 -0.117599 0.106 Uiso 0.75 1 d G . . . .
H19B H 0.760229 -0.453155 -0.160651 0.106 Uiso 0.75 1 d G . . . .
O18 O 0.4580(8) -0.5350(6) -0.1840(4) 0.0867(19) Uani 0.75 1 d . U . . .
H18A H 0.425272 -0.583426 -0.146478 0.130 Uiso 0.75 1 d G . . . .
H18B H 0.517557 -0.480975 -0.152576 0.130 Uiso 0.75 1 d G . . . .
O21 O -0.1224(14) 0.6083(8) 0.0675(7) 0.059(4) Uani 0.403(15) 1 d . U . A 2
O20 O -0.2118(9) 0.6058(5) 0.0975(5) 0.050(3) Uani 0.597(15) 1 d . U . A 1
O16 O -0.0317(6) 0.4585(3) 0.0864(4) 0.101(2) Uani 1 1 d . U . . .
H16A H 0.017788 0.486394 0.135148 0.152 Uiso 1 1 d G . . . .
H16B H -0.030066 0.517383 0.055288 0.152 Uiso 1 1 d G . . . .
C44 C 0.4160(7) -0.3542(7) -0.0161(13) 0.037(3) Uani 0.76(3) 1 d . U . B 4
H44 H 0.376460 -0.422006 -0.051855 0.044 Uiso 0.76(3) 1 calc R . . B 4
C45 C 0.427(2) -0.3708(17) 0.0276(19) 0.015(4) Uani 0.24(3) 1 d . U . B 3
H45 H 0.413427 -0.447675 0.043575 0.017 Uiso 0.24(3) 1 calc R . . B 3
H1 H 0.463(5) 0.568(2) 0.331(3) 0.059(16) Uiso 1 1 d D . . . .
H15B H -0.057(5) 0.293(5) 0.103(3) 0.050(16) Uiso 1 1 d . . . . .

loop_
_atom_site_aniso_label
_atom_site_aniso_U_11
_atom_site_aniso_U_22
_atom_site_aniso_U_33
_atom_site_aniso_U_23
_atom_site_aniso_U_13
_atom_site_aniso_U_12
Zn2 0.0094(2) 0.0081(2) 0.0094(2) -0.00076(18) 0.00103(19) 0.00420(19)
Zn1 0.00879(18) 0.00810(18) 0.01121(18) -0.00008(13) 0.00211(14) 0.00377(13)
Zn3 0.00978(18) 0.00891(18) 0.00796(18) 0.00096(13) 0.00194(13) 0.00360(13)
O12 0.0111(11) 0.0080(11) 0.0144(11) 0.0018(8) 0.0019(9) 0.0048(8)
O1 0.0156(12) 0.0114(11) 0.0130(11) -0.0004(8) 0.0011(9) 0.0072(9)
O9 0.0158(12) 0.0117(11) 0.0134(11) 0.0020(9) -0.0013(9) 0.0046(9)
O6 0.0086(11) 0.0143(12) 0.0144(11) -0.0016(9) 0.0016(9) 0.0028(9)
O5 0.0122(11) 0.0128(11) 0.0113(11) -0.0012(8) 0.0020(9) 0.0034(9)
O15 0.0264(14) 0.0144(13) 0.0103(12) 0.0010(9) 0.0042(10) 0.0093(10)
O8 0.0114(11) 0.0177(13) 0.0225(13) -0.0061(10) 0.0042(10) -0.0009(9)
O3 0.0113(11) 0.0183(12) 0.0153(12) -0.0009(9) 0.0034(9) 0.0078(9)
O2 0.0225(13) 0.0134(12) 0.0116(11) 0.0026(9) 0.0030(10) 0.0093(10)
O7 0.0170(12) 0.0156(12) 0.0242(13) 0.0005(10) 0.0114(10) 0.0042(10)
O11 0.0222(13) 0.0093(11) 0.0149(12) -0.0015(9) 0.0062(10) 0.0060(9)
O14 0.0235(13) 0.0089(11) 0.0071(10) -0.0018(8) -0.0010(9) 0.0064(9)
O10 0.0284(14) 0.0207(13) 0.0088(11) -0.0001(9) -0.0010(10) 0.0145(11)
O4 0.0172(12) 0.0144(12) 0.0264(14) -0.0057(10) 0.0063(10) 0.0059(10)
O13 0.0084(11) 0.0181(12) 0.0230(13) -0.0104(10) 0.0009(9) 0.0046(9)
N1 0.0212(16) 0.0140(16) 0.038(2) -0.0039(13) -0.0089(14) 0.0032(13)
C8 0.0112(15) 0.0057(14) 0.0112(15) 0.0029(11) 0.0032(12) 0.0028(11)
C31 0.0047(14) 0.0082(15) 0.0173(16) 0.0004(12) 0.0023(12) 0.0005(11)
C28 0.0069(14) 0.0078(14) 0.0134(15) -0.0008(11) 0.0030(12) 0.0008(11)
C30 0.0089(15) 0.0121(16) 0.0100(15) 0.0013(11) 0.0020(12) 0.0010(12)
C4 0.0094(14) 0.0102(15) 0.0104(15) 0.0023(11) 0.0025(12) 0.0023(11)
C00P 0.0111(15) 0.0144(16) 0.0088(15) 0.0026(12) 0.0011(12) 0.0035(12)
C29 0.0090(14) 0.0088(15) 0.0097(14) 0.0023(11) 0.0013(12) 0.0021(11)
C1 0.0124(15) 0.0127(16) 0.0147(16) 0.0038(12) 0.0060(12) 0.0073(12)
C16 0.0070(14) 0.0088(15) 0.0153(15) -0.0008(11) -0.0001(12) 0.0011(11)
C5 0.0113(15) 0.0116(16) 0.0157(16) -0.0014(12) 0.0038(12) 0.0059(12)
C6 0.0128(15) 0.0143(16) 0.0099(15) -0.0016(12) 0.0016(12) 0.0044(12)
C24 0.0075(14) 0.0141(16) 0.0103(15) -0.0021(11) 0.0026(12) 0.0027(12)
C10 0.0149(16) 0.0118(16) 0.0129(16) 0.0000(12) 0.0015(13) 0.0042(12)
C21 0.0092(15) 0.0128(16) 0.0147(16) 0.0009(12) 0.0011(12) 0.0050(12)
C17 0.0061(14) 0.0120(15) 0.0132(15) 0.0006(11) 0.0008(12) 0.0044(11)
C26 0.0074(14) 0.0129(15) 0.0106(14) 0.0027(11) 0.0019(12) 0.0028(11)
C3 0.0120(15) 0.0119(16) 0.0132(16) 0.0011(12) 0.0026(12) 0.0043(12)
C27 0.0081(14) 0.0104(15) 0.0116(15) -0.0019(11) 0.0024(12) 0.0018(11)
C20 0.0117(16) 0.0229(18) 0.0141(16) 0.0065(13) 0.0037(13) 0.0093(13)
C23 0.0115(15) 0.0083(15) 0.0124(15) 0.0007(11) 0.0014(12) 0.0048(12)
C11 0.0095(15) 0.0139(16) 0.0236(18) -0.0031(13) 0.0037(13) 0.0007(12)
C9 0.0084(15) 0.0167(17) 0.0163(16) -0.0031(12) 0.0025(12) 0.0054(12)
C25 0.0102(15) 0.0085(15) 0.0137(15) 0.0004(11) 0.0012(12) 0.0039(11)
C22 0.0078(14) 0.0128(15) 0.0117(15) 0.0024(11) 0.0009(12) 0.0040(12)
C2 0.0112(15) 0.0126(16) 0.0116(15) 0.0025(12) 0.0034(12) 0.0061(12)
C37 0.0119(16) 0.0174(17) 0.0170(17) 0.0036(13) 0.0031(13) 0.0044(13)
C18 0.0093(15) 0.0167(17) 0.0147(16) -0.0035(12) 0.0000(12) 0.0054(12)
C36 0.0057(14) 0.0161(16) 0.0198(17) 0.0016(13) 0.0010(12) 0.0019(12)
C7 0.0085(15) 0.0128(16) 0.0124(15) 0.0010(12) 0.0021(12) 0.0022(12)
C19 0.0144(16) 0.0246(18) 0.0090(15) -0.0027(13) -0.0002(13) 0.0088(14)
C34 0.0205(19) 0.0169(18) 0.035(2) 0.0061(15) -0.0043(16) 0.0018(15)
C32 0.0102(15) 0.0180(17) 0.0200(17) 0.0035(13) 0.0020(13) 0.0026(13)
C15 0.0115(16) 0.0175(18) 0.029(2) -0.0003(14) 0.0050(14) 0.0043(13)
C33 0.0170(18) 0.0234(19) 0.0226(19) -0.0061(14) -0.0037(15) 0.0039(14)
C35 0.0158(17) 0.0220(19) 0.0218(18) 0.0062(14) 0.0024(14) 0.0038(14)
C12 0.018(2) 0.019(2) 0.091(4) -0.025(2) 0.015(2) -0.0014(16)
C14 0.019(2) 0.018(2) 0.089(4) -0.013(2) 0.015(2) -0.0013(15)
O19 0.068(4) 0.076(4) 0.068(4) -0.007(3) 0.024(3) 0.014(3)
O18 0.084(5) 0.088(5) 0.075(4) 0.010(4) -0.001(4) 0.005(4)
O21 0.063(9) 0.057(6) 0.060(7) 0.005(5) 0.017(6) 0.020(5)
O20 0.055(5) 0.037(3) 0.055(4) 0.002(3) 0.002(4) 0.012(3)
O16 0.144(5) 0.023(2) 0.095(4) 0.006(2) -0.087(3) -0.002(2)
C44 0.019(3) 0.018(3) 0.068(10) -0.014(4) 0.004(4) -0.003(2)
C45 0.023(6) 0.006(5) 0.012(9) 0.002(5) 0.004(6) -0.001(4)

loop_
_atom_type_symbol
_atom_type_description
_atom_type_scat_dispersion_real
_atom_type_scat_dispersion_imag
_atom_type_scat_source
C C 0.0033 0.0016 'International Tables Vol C Tables 4.2.6.8 and 6.1.1.4'
H H 0.0000 0.0000 'International Tables Vol C Tables 4.2.6.8 and 6.1.1.4'
N N 0.0061 0.0033 'International Tables Vol C Tables 4.2.6.8 and 6.1.1.4'
O O 0.0106 0.0060 'International Tables Vol C Tables 4.2.6.8 and 6.1.1.4'
Zn Zn 0.2839 1.4301 'International Tables Vol C Tables 4.2.6.8 and 6.1.1.4'

loop_
_geom_angle_atom_site_label_1
_geom_angle_atom_site_label_2
_geom_angle_atom_site_label_3
_geom_angle
_geom_angle_site_symmetry_1
_geom_angle_site_symmetry_3
O12 Zn2 O12 180.0 2_556 1_565
O1 Zn2 O12 90.38(8) 2_566 1_565
O1 Zn2 O12 90.38(8) . 2_556
O1 Zn2 O12 89.62(8) 2_566 2_556
O1 Zn2 O12 89.62(8) . 1_565
O1 Zn2 O1 180.0 . 2_566
O1 Zn2 O5 84.50(9) 2_566 1_455
O1 Zn2 O5 95.50(9) 2_566 2_666
O1 Zn2 O5 84.50(9) . 2_666
O1 Zn2 O5 95.50(9) . 1_455
O5 Zn2 O12 92.05(8) 2_666 1_565
O5 Zn2 O12 87.95(8) 2_666 2_556
O5 Zn2 O12 92.05(8) 1_455 2_556
O5 Zn2 O12 87.95(8) 1_455 1_565
O5 Zn2 O5 180.00(10) 2_666 1_455
O12 Zn1 O11 59.60(8) 1_565 1_565
O12 Zn1 C31 30.25(9) 1_565 1_565
O6 Zn1 O12 104.59(9) 1_455 1_565
O6 Zn1 O11 92.44(9) 1_455 1_565
O6 Zn1 C31 99.16(9) 1_455 1_565
O3 Zn1 O12 142.69(9) . 1_565
O3 Zn1 O6 104.95(9) . 1_455
O3 Zn1 O11 96.86(9) . 1_565
O3 Zn1 C31 121.77(10) . 1_565
O2 Zn1 O12 101.96(9) . 1_565
O2 Zn1 O6 102.04(10) . 1_455
O2 Zn1 O3 93.63(9) . .
O2 Zn1 O11 159.30(9) . 1_565
O2 Zn1 C31 131.73(10) . 1_565
O11 Zn1 C31 29.36(9) 1_565 1_565
O9 Zn3 Zn3 78.10(6) . 2
O9 Zn3 O8 88.00(9) . 1_455
O9 Zn3 O7 88.12(10) . 2_655
O9 Zn3 O10 158.76(9) . 2
O15 Zn3 Zn3 168.65(8) . 2
O15 Zn3 O9 103.12(10) . .
O15 Zn3 O8 98.73(10) . 1_455
O15 Zn3 O7 102.12(10) . 2_655
O15 Zn3 O10 98.11(10) . 2
O8 Zn3 Zn3 69.97(6) 1_455 2
O7 Zn3 Zn3 89.17(7) 2_655 2
O7 Zn3 O8 159.13(9) 2_655 1_455
O10 Zn3 Zn3 80.95(7) 2 2
O10 Zn3 O8 88.13(10) 2 1_455
O10 Zn3 O7 88.10(10) 2 2_655
Zn1 O12 Zn2 105.31(9) 1_545 1_545
C31 O12 Zn2 138.92(19) . 1_545
C31 O12 Zn1 94.68(18) . 1_545
C16 O1 Zn2 134.0(2) . .
C30 O9 Zn3 129.2(2) . .
C8 O6 Zn1 118.41(19) . 1_655
C8 O5 Zn2 145.7(2) . 1_655
Zn3 O15 H15A 109.4 . .
Zn3 O15 H15B 128(4) . .
H15A O15 H15B 115.1 . .
C00P O8 Zn3 139.9(2) . 1_655
C1 O3 Zn1 104.30(19) . .
C16 O2 Zn1 130.7(2) . .
C00P O7 Zn3 116.5(2) . 2_655
C31 O11 Zn1 85.93(18) . 1_545
C24 O14 C23 117.5(2) . .
C30 O10 Zn3 125.6(2) . 2
C6 O13 C9 114.8(2) . .
C34 N1 C33 122.4(3) . .
C34 N1 H1 116(3) . .
C33 N1 H1 122(3) . .
O6 C8 C4 117.7(3) . .
O5 C8 O6 124.9(3) . .
O5 C8 C4 117.4(3) . .
O12 C31 Zn1 55.08(15) . 1_545
O12 C31 C28 119.5(3) . .
O11 C31 Zn1 64.71(17) . 1_545
O11 C31 O12 119.8(3) . .
O11 C31 C28 120.8(3) . .
C28 C31 Zn1 174.5(2) . 1_545
C29 C28 C31 120.1(3) . .
C29 C28 C27 120.4(3) . .
C27 C28 C31 119.5(3) . .
O9 C30 C26 116.9(3) . .
O10 C30 O9 125.6(3) . .
O10 C30 C26 117.4(3) . .
C5 C4 C8 119.8(3) . .
C5 C4 C3 120.4(3) . .
C3 C4 C8 119.8(3) . .
O8 C00P O7 124.0(3) . .
O8 C00P C11 119.2(3) . .
O7 C00P C11 116.8(3) . .
C28 C29 H29 120.2 . .
C28 C29 C24 119.6(3) . .
C24 C29 H29 120.2 . .
O3 C1 C2 118.2(3) . .
O4 C1 O3 122.4(3) . .
O4 C1 C2 119.4(3) . .
O1 C16 O2 125.5(3) . .
O1 C16 C17 117.6(3) . .
O2 C16 C17 116.9(3) . .
C4 C5 H5 119.9 . .
C4 C5 C6 120.1(3) . .
C6 C5 H5 119.9 . .
O13 C6 C5 124.1(3) . .
O13 C6 C7 116.0(3) . .
C7 C6 C5 119.8(3) . .
O14 C24 C29 114.3(3) . .
O14 C24 C25 125.1(3) . .
C25 C24 C29 120.6(3) . .
C11 C10 C9 121.1(3) . .
C15 C10 C11 118.7(3) . .
C15 C10 C9 120.2(3) . .
C20 C21 H21 119.2 . .
C20 C21 C22 121.6(3) . .
C22 C21 H21 119.2 . .
C22 C17 C16 122.3(3) . .
C18 C17 C16 118.0(3) . .
C18 C17 C22 119.4(3) . .
C27 C26 C30 119.6(3) . .
C27 C26 C25 120.5(3) . .
C25 C26 C30 119.4(3) . .
C4 C3 H3 120.4 . .
C4 C3 C2 119.2(3) . .
C2 C3 H3 120.4 . .
C28 C27 H27 120.2 . .
C26 C27 C28 119.7(3) . .
C26 C27 H27 120.2 . .
C21 C20 H20 120.0 . .
C19 C20 C21 120.1(3) . .
C19 C20 H20 120.0 . .
O14 C23 H23A 110.1 . .
O14 C23 H23B 110.1 . .
O14 C23 C22 107.8(2) . .
H23A C23 H23B 108.5 . .
C22 C23 H23A 110.1 . .
C22 C23 H23B 110.1 . .
C10 C11 C00P 123.2(3) . .
C12 C11 C00P 117.0(3) . .
C12 C11 C10 119.7(3) . .
O13 C9 C10 110.5(3) . .
O13 C9 H9A 109.6 . .
O13 C9 H9B 109.6 . .
C10 C9 H9A 109.6 . .
C10 C9 H9B 109.6 . .
H9A C9 H9B 108.1 . .
C24 C25 C26 119.2(3) . .
C24 C25 H25 120.4 . .
C26 C25 H25 120.4 . .
C21 C22 C17 117.8(3) . .
C21 C22 C23 119.9(3) . .
C17 C22 C23 122.3(3) . .
C3 C2 C1 119.3(3) . .
C7 C2 C1 119.9(3) . .
C7 C2 C3 120.8(3) . .
C37 C37 H37A 108.5 2_676 .
C37 C37 H37B 108.5 2_676 .
H37A C37 H37B 107.5 . .
C36 C37 C37 114.9(3) . 2_676
C36 C37 H37A 108.5 . .
C36 C37 H37B 108.5 . .
C17 C18 H18 119.2 . .
C19 C18 C17 121.5(3) . .
C19 C18 H18 119.2 . .
C32 C36 C37 119.5(3) . .
C35 C36 C37 122.7(3) . .
C35 C36 C32 117.8(3) . .
C6 C7 C2 119.6(3) . .
C6 C7 H7 120.2 . .
C2 C7 H7 120.2 . .
C20 C19 H19 120.4 . .
C18 C19 C20 119.2(3) . .
C18 C19 H19 120.4 . .
N1 C34 H34 120.0 . .
N1 C34 C35 119.9(3) . .
C35 C34 H34 120.0 . .
C36 C32 H32 119.9 . .
C33 C32 C36 120.1(3) . .
C33 C32 H32 119.9 . .
C10 C15 H15 119.2 . .
C14 C15 C10 121.6(3) . .
C14 C15 H15 119.2 . .
N1 C33 C32 119.6(3) . .
N1 C33 H33 120.2 . .
C32 C33 H33 120.2 . .
C36 C35 H35 119.9 . .
C34 C35 C36 120.2(3) . .
C34 C35 H35 119.9 . .
C11 C12 C44 121.5(4) . .
C11 C12 C45 115.7(8) . .
C15 C14 C44 118.7(4) . .
C15 C14 C45 117.1(9) . .
H19A O19 H19B 109.5 . .
H18A O18 H18B 104.5 . .
H16A O16 H16B 104.5 . .
C12 C44d C14 118.0(7) . .
C12 C44d H44 121.0 . .
C12 C45c H45 124.9 . .
C14 C45c C12 110.3(15) . .
C14 C44d H44 121.0 . .
C14 C45c H45 124.9 . .

loop_
_geom_bond_atom_site_label_1
_geom_bond_atom_site_label_2
_geom_bond_distance
_geom_bond_site_symmetry_2
Zn2 O12 2.199(2) 1_565
Zn2 O12 2.199(2) 2_556
Zn2 O1 2.015(2) 2_566
Zn2 O1 2.015(2) .
Zn2 O5 2.110(2) 2_666
Zn2 O5 2.110(2) 1_455
C44d H44 0.9300 .
C45c H45 0.9300 .
Zn1 O12 2.088(2) 1_565
Zn1 O6 2.004(2) 1_455
Zn1 O3 1.995(2) .
Zn1 O2 1.964(2) .
Zn1 O11 2.300(2) 1_565
Zn1 C31 2.538(3) 1_565
Zn3 Zn3 2.9684(7) 2
Zn3 O9 2.020(2) .
Zn3 O15 1.991(2) .
Zn3 O8 2.097(2) 1_455
Zn3 O7 2.051(2) 2_655
Zn3 O10 2.022(2) 2
O12 Zn2 2.199(2) 1_545
O12 Zn1 2.087(2) 1_545
O12 C31 1.282(4) .
O1 C16 1.255(4) .
O9 C30 1.258(4) .
O6 Zn1 2.004(2) 1_655
O6 C8 1.279(4) .
O5 Zn2 2.110(2) 1_655
O5 C8 1.248(4) .
O15 H15A 0.8552 .
O15 H15B 0.78(5) .
O8 Zn3 2.097(2) 1_655
O8 C00P 1.258(4) .
O3 C1 1.272(4) .
O2 C16 1.257(4) .
O7 Zn3 2.051(2) 2_655
O7 C00P 1.258(4) .
O11 Zn1 2.300(2) 1_545
O11 C31 1.247(4) .
O14 C24 1.370(4) .
O14 C23 1.434(4) .
O10 Zn3 2.022(2) 2
O10 C30 1.257(4) .
O4 C1 1.251(4) .
O13 C6 1.372(4) .
O13 C9 1.433(4) .
N1 C34 1.334(5) .
N1 C33 1.340(5) .
N1 H1 0.992(19) .
C8 C4 1.510(4) .
C31 Zn1 2.538(3) 1_545
C31 C28 1.496(4) .
C28 C29 1.384(4) .
C28 C27 1.393(4) .
C30 C26 1.504(4) .
C4 C5 1.386(4) .
C4 C3 1.387(4) .
C00P C11 1.510(4) .
C29 H29 0.9300 .
C29 C24 1.400(4) .
C1 C2 1.497(4) .
C16 C17 1.497(4) .
C5 H5 0.9300 .
C5 C6 1.396(4) .
C6 C7 1.388(4) .
C24 C25 1.385(4) .
C10 C11 1.410(5) .
C10 C9 1.497(4) .
C10 C15 1.392(5) .
C21 H21 0.9300 .
C21 C20 1.389(4) .
C21 C22 1.392(4) .
C17 C22 1.416(4) .
C17 C18 1.397(4) .
C26 C27 1.389(4) .
C26 C25 1.400(4) .
C3 H3 0.9300 .
C3 C2 1.395(4) .
C27 H27 0.9300 .
C20 H20 0.9300 .
C20 C19 1.386(5) .
C23 H23A 0.9700 .
C23 H23B 0.9700 .
C23 C22 1.512(4) .
C11 C12 1.383(5) .
C9 H9A 0.9700 .
C9 H9B 0.9700 .
C25 H25 0.9300 .
C2 C7 1.390(4) .
C37 C37 1.524(6) 2_676
C37 H37A 0.9700 .
C37 H37B 0.9700 .
C37 C36 1.501(5) .
C18 H18 0.9300 .
C18 C19 1.374(5) .
C36 C32 1.394(5) .
C36 C35 1.394(5) .
C7 H7 0.9300 .
C19 H19 0.9300 .
C34 H34 0.9300 .
C34 C35 1.365(5) .
C32 H32 0.9300 .
C32 C33 1.371(5) .
C15 H15 0.9300 .
C15 C14 1.386(5) .
C33 H33 0.9300 .
C35 H35 0.9300 .
C12 C44 1.384(7) .
C12 C45 1.54(2) .
C14 C44 1.430(10) .
C14 C45 1.40(2) .
O19 H19A 0.8502 .
O19 H19B 0.8506 .
O18 H18A 0.8501 .
O18 H18B 0.8499 .
O16 H16A 0.8501 .
O16 H16B 0.8498 .
